data_7023093
loop_
_publ_author_name
'Gong, Yun'
'Shi, Hui-Fang'
'Hao, Zhi'
'Sun, Jun-Liang'
'Lin, Jian-Hua'

_publ_section_title
;
 Two novel Co(II) coordination polymers based on
 1,4-bis(3-pyridylaminomethyl)benzene as electrocatalysts for oxygen
 evolution from water.
;
_journal_issue 34
_journal_name_full 'Dalton transactions (Cambridge, England : 2003)'
_journal_page_first 12252
_journal_page_last 12259
_journal_paper_doi 10.1039/c3dt50697e
_journal_volume 42
_journal_year 2013
_chemical_formula_sum 'C52 H46 Co2 N10 O15'
_chemical_formula_weight 1168.85
_chemical_name_systematic
; 
 ? 
;
_space_group_IT_number 2
_symmetry_cell_setting triclinic
_symmetry_space_group_name_Hall '-P 1'
_symmetry_space_group_name_H-M 'P -1'
_atom_sites_solution_hydrogens geom
_atom_sites_solution_primary direct
_atom_sites_solution_secondary difmap
_audit_creation_method SHELXL-97
_cell_angle_alpha 91.708(13)
_cell_angle_beta 105.436(13)
_cell_angle_gamma 109.670(11)
_cell_formula_units_Z 1
_cell_length_a 8.792(8)
_cell_length_b 10.423(10)
_cell_length_c 16.322(16)
_cell_measurement_reflns_used 1739
_cell_measurement_temperature 298(2)
_cell_measurement_theta_max 26.072
_cell_measurement_theta_min 2.601
_cell_volume 1346(2)
_computing_cell_refinement 'Bruker SMART'
_computing_data_collection 'Bruker SMART'
_computing_data_reduction 'Bruker SAINT'
_computing_molecular_graphics 'SHELXTL (Sheldrick, 2008)'
_computing_publication_material 'publCIF (Westrip, 2010)'
_computing_structure_refinement 'SHELXTL (Sheldrick, 2008)'
_computing_structure_solution 'SHELXTL (Sheldrick, 2008)'
_diffrn_ambient_temperature 298(2)
_diffrn_measured_fraction_theta_full 0.971
_diffrn_measured_fraction_theta_max 0.971
_diffrn_measurement_device_type 'Bruker SMART APEX CCD'
_diffrn_measurement_method 'phi and omega scans'
_diffrn_radiation_monochromator graphite
_diffrn_radiation_source 'fine-focus sealed tube'
_diffrn_radiation_type MoK\a
_diffrn_radiation_wavelength 0.71073
_diffrn_reflns_av_R_equivalents 0.0507
_diffrn_reflns_av_unetI/netI 0.1164
_diffrn_reflns_limit_h_max 10
_diffrn_reflns_limit_h_min -10
_diffrn_reflns_limit_k_max 10
_diffrn_reflns_limit_k_min -12
_diffrn_reflns_limit_l_max 19
_diffrn_reflns_limit_l_min -14
_diffrn_reflns_number 6552
_diffrn_reflns_theta_full 25.02
_diffrn_reflns_theta_max 25.02
_diffrn_reflns_theta_min 2.32
_exptl_absorpt_coefficient_mu 0.693
_exptl_absorpt_correction_T_max 0.95
_exptl_absorpt_correction_T_min 0.90
_exptl_absorpt_correction_type multi-scan
_exptl_absorpt_process_details 'SADABS (Sheldrick, 1996)'
_exptl_crystal_colour red
_exptl_crystal_density_diffrn 1.442
_exptl_crystal_density_method 'not measured'
_exptl_crystal_description block
_exptl_crystal_F_000 602
_exptl_crystal_size_max 0.30
_exptl_crystal_size_mid 0.28
_exptl_crystal_size_min 0.07
_refine_diff_density_max 1.898
_refine_diff_density_min -0.775
_refine_diff_density_rms 0.167
_refine_ls_extinction_method none
_refine_ls_goodness_of_fit_ref 1.138
_refine_ls_hydrogen_treatment constr
_refine_ls_matrix_type full
_refine_ls_number_parameters 383
_refine_ls_number_reflns 4627
_refine_ls_number_restraints 0
_refine_ls_restrained_S_all 1.138
_refine_ls_R_factor_all 0.1604
_refine_ls_R_factor_gt 0.1288
_refine_ls_shift/su_max 0.001
_refine_ls_shift/su_mean 0.000
_refine_ls_structure_factor_coef Fsqd
_refine_ls_weighting_details 'calc w=1/[\s^2^(Fo^2^)+(0.1257P)^2^+31.2190P] where P=(Fo^2^+2Fc^2^)/3'
_refine_ls_weighting_scheme calc
_refine_ls_wR_factor_gt 0.3744
_refine_ls_wR_factor_ref 0.3911
_reflns_number_gt 3127
_reflns_number_total 4627
_reflns_threshold_expression >2sigma(I)
_cod_data_source_file c3dt50697e.txt
_cod_data_source_block 120407d
_cod_depositor_comments
;
The following automatic conversions were performed:

'_symmetry_cell_setting' value 'Triclinic' changed to 'triclinic'
according to /home/saulius/struct/CIF-dictionaries/cif_core.dic
dictionary named 'cif_core.dic' version 2.4.2 from 2011-04-26.

Automatic conversion script
Id: cif_fix_values 1891 2012-01-12 08:04:46Z andrius 
;
_cod_original_sg_symbol_H-M P-1
_cod_database_code 7023093

loop_
_symmetry_equiv_pos_as_xyz
'x, y, z'
'-x, -y, -z'

loop_
_atom_site_label
_atom_site_type_symbol
_atom_site_fract_x
_atom_site_fract_y
_atom_site_fract_z
_atom_site_U_iso_or_equiv
_atom_site_adp_type
_atom_site_occupancy
_atom_site_symmetry_multiplicity
_atom_site_calc_flag
_atom_site_refinement_flags
_atom_site_disorder_assembly
_atom_site_disorder_group
Co1 Co 1.3286(2) 0.31636(16) 0.35110(11) 0.0237(5) Uani 1 1 d . . .
N1 N 0.940(2) 0.7120(15) 0.0599(9) 0.063(4) Uani 1 1 d . . .
N2 N 1.1312(13) 0.2685(11) 0.4152(7) 0.033(2) Uani 1 1 d . . .
N3 N 0.7447(16) -0.0189(12) 0.4142(8) 0.047(3) Uani 1 1 d . . .
H3 H 0.6563 -0.0290 0.4304 0.056 Uiso 1 1 calc R . .
N4 N 0.4867(13) -0.3415(11) -0.2798(7) 0.033(2) Uani 1 1 d . . .
N5 N 0.4992(17) -0.2633(19) -0.0564(8) 0.070(5) Uani 1 1 d . . .
H5 H 0.6041 -0.2493 -0.0324 0.084 Uiso 1 1 calc R . .
O1 O 1.3724(11) 0.5403(8) 0.3678(6) 0.033(2) Uani 1 1 d . . .
O2 O 1.1925(11) 0.4036(9) 0.2520(6) 0.035(2) Uani 1 1 d . . .
O3 O 1.2446(11) 1.1114(8) 0.3032(5) 0.031(2) Uani 1 1 d . . .
O4 O 1.3992(14) 1.0316(9) 0.4115(6) 0.045(3) Uani 1 1 d . . .
O5 O 0.893(8) 0.604(5) 0.010(3) 0.117(16) Uani 0.75(13) 1 d P A 1
O6 O 0.892(5) 0.809(3) 0.038(3) 0.065(13) Uani 0.75(13) 1 d P A 1
O7 O 1.5063(11) 0.3021(8) 0.4658(5) 0.034(2) Uani 1 1 d . . .
H7B H 1.4830 0.2200 0.4774 0.041 Uiso 1 1 d R . .
H7C H 1.5120 0.3543 0.5083 0.041 Uiso 1 1 d R . .
O5' O 0.85(3) 0.595(18) 0.036(8) 0.117(16) Uani 0.25(13) 1 d P A 2
O6' O 0.94(2) 0.825(13) 0.016(6) 0.11(5) Uani 0.25(13) 1 d P A 2
C1 C 1.2668(17) 0.5226(11) 0.2964(8) 0.028(3) Uani 1 1 d . . .
C2 C 1.2988(15) 1.0185(11) 0.3392(8) 0.027(3) Uani 1 1 d . . .
C3 C 1.2150(15) 0.6422(12) 0.2602(8) 0.028(3) Uani 1 1 d . A .
C4 C 1.2768(17) 0.7694(12) 0.3114(8) 0.028(3) Uani 1 1 d . . .
H4 H 1.3515 0.7826 0.3661 0.034 Uiso 1 1 calc R . .
C5 C 1.2245(15) 0.8791(12) 0.2793(8) 0.028(3) Uani 1 1 d . A .
C6 C 1.1147(17) 0.8613(13) 0.1983(9) 0.036(3) Uani 1 1 d . . .
H6 H 1.0797 0.9319 0.1773 0.043 Uiso 1 1 calc R A .
C7 C 1.058(2) 0.7323(15) 0.1485(9) 0.044(4) Uani 1 1 d . A .
C8 C 1.1043(18) 0.6221(13) 0.1758(8) 0.037(3) Uani 1 1 d . . .
H8 H 1.0648 0.5391 0.1404 0.044 Uiso 1 1 calc R A .
C9 C 0.750(2) -0.1397(15) 0.3665(10) 0.044(4) Uani 1 1 d . . .
H9A H 0.6952 -0.2217 0.3893 0.053 Uiso 1 1 calc R . .
H9B H 0.8673 -0.1307 0.3764 0.053 Uiso 1 1 calc R . .
C10 C 0.393(2) -0.2491(19) -0.0023(9) 0.057(4) Uani 1 1 d . . .
H10A H 0.3515 -0.1752 -0.0184 0.068 Uiso 1 1 calc R . .
H10B H 0.2955 -0.3334 -0.0118 0.068 Uiso 1 1 calc R . .
C11 C 0.6655(17) -0.1589(14) 0.2691(8) 0.034(3) Uani 1 1 d . . .
C12 C 0.6091(19) -0.0660(15) 0.2255(10) 0.043(3) Uani 1 1 d . . .
H12 H 0.6279 0.0177 0.2558 0.051 Uiso 1 1 calc R . .
C13 C 0.525(2) -0.0903(18) 0.1384(10) 0.054(4) Uani 1 1 d . . .
H13 H 0.4911 -0.0231 0.1114 0.065 Uiso 1 1 calc R . .
C14 C 0.491(2) -0.2193(17) 0.0898(10) 0.049(4) Uani 1 1 d . . .
C15 C 0.556(2) -0.3136(17) 0.1348(11) 0.060(5) Uani 1 1 d . . .
H15 H 0.5426 -0.3963 0.1056 0.072 Uiso 1 1 calc R . .
C16 C 0.636(2) -0.2829(16) 0.2209(10) 0.052(4) Uani 1 1 d . . .
H16 H 0.6741 -0.3478 0.2489 0.063 Uiso 1 1 calc R . .
C17 C 1.0034(16) 0.1468(13) 0.3957(8) 0.033(3) Uani 1 1 d . . .
H17 H 1.0011 0.0831 0.3538 0.039 Uiso 1 1 calc R . .
C18 C 0.8730(16) 0.1096(14) 0.4346(8) 0.032(3) Uani 1 1 d . . .
C19 C 0.8731(17) 0.2060(13) 0.4960(9) 0.034(3) Uani 1 1 d . . .
H19 H 0.7868 0.1860 0.5218 0.041 Uiso 1 1 calc R . .
C20 C 1.0100(18) 0.3374(15) 0.5185(9) 0.041(3) Uani 1 1 d . . .
H20 H 1.0155 0.4030 0.5602 0.050 Uiso 1 1 calc R . .
C21 C 1.133(2) 0.3635(15) 0.4766(9) 0.040(3) Uani 1 1 d . . .
H21 H 1.2204 0.4485 0.4904 0.047 Uiso 1 1 calc R . .
C22 C 0.5366(17) -0.3109(14) -0.1962(9) 0.036(3) Uani 1 1 d . . .
H22 H 0.6493 -0.2958 -0.1682 0.043 Uiso 1 1 calc R . .
C23 C 0.4338(18) -0.2988(15) -0.1449(8) 0.038(3) Uani 1 1 d . . .
C24 C 0.2614(18) -0.3311(15) -0.1902(10) 0.042(3) Uani 1 1 d . . .
H24 H 0.1849 -0.3301 -0.1605 0.051 Uiso 1 1 calc R . .
C25 C 0.2063(17) -0.3641(16) -0.2778(10) 0.045(4) Uani 1 1 d . . .
H25 H 0.0933 -0.3833 -0.3074 0.054 Uiso 1 1 calc R . .
C26 C 0.3197(17) -0.3688(14) -0.3223(9) 0.035(3) Uani 1 1 d . . .
H26 H 0.2817 -0.3907 -0.3817 0.042 Uiso 1 1 calc R . .
O8 O 0.485(5) 0.739(4) 0.351(3) 0.048(10) Uani 0.25 1 d P . .
O9 O 0.324(6) 0.551(4) 0.049(3) 0.053(11) Uani 0.25 1 d P . .

loop_
_atom_site_aniso_label
_atom_site_aniso_U_11
_atom_site_aniso_U_22
_atom_site_aniso_U_33
_atom_site_aniso_U_23
_atom_site_aniso_U_13
_atom_site_aniso_U_12
Co1 0.0299(9) 0.0165(8) 0.0254(9) 0.0030(6) 0.0072(7) 0.0099(6)
N1 0.082(11) 0.045(8) 0.044(8) 0.000(7) -0.010(7) 0.024(8)
N2 0.031(6) 0.030(6) 0.034(6) 0.003(5) 0.006(5) 0.011(5)
N3 0.046(8) 0.043(7) 0.047(7) -0.004(6) 0.020(6) 0.006(6)
N4 0.030(6) 0.033(6) 0.034(6) -0.002(5) 0.011(5) 0.007(5)
N5 0.036(8) 0.133(15) 0.033(7) -0.011(8) 0.003(6) 0.026(9)
O1 0.041(5) 0.019(4) 0.037(5) 0.006(4) 0.006(4) 0.014(4)
O2 0.039(5) 0.025(5) 0.042(5) -0.003(4) 0.008(4) 0.015(4)
O3 0.047(5) 0.019(4) 0.031(5) 0.003(4) 0.011(4) 0.016(4)
O4 0.075(7) 0.023(5) 0.032(5) 0.002(4) 0.001(5) 0.022(5)
O5 0.18(4) 0.110(16) 0.03(2) -0.022(17) -0.02(2) 0.06(2)
O6 0.09(2) 0.045(12) 0.043(17) 0.009(10) -0.025(13) 0.038(12)
O7 0.047(6) 0.022(4) 0.031(5) 0.002(4) 0.009(4) 0.012(4)
O5' 0.18(4) 0.110(16) 0.03(2) -0.022(17) -0.02(2) 0.06(2)
O6' 0.20(12) 0.09(6) 0.04(4) 0.04(4) 0.05(6) 0.04(6)
C1 0.046(8) 0.015(6) 0.031(7) 0.008(5) 0.021(6) 0.015(5)
C2 0.028(6) 0.013(5) 0.041(7) 0.006(5) 0.014(6) 0.005(5)
C3 0.022(6) 0.020(6) 0.044(8) 0.011(5) 0.005(5) 0.012(5)
C4 0.043(8) 0.028(6) 0.020(6) 0.003(5) 0.008(5) 0.021(6)
C5 0.025(6) 0.026(6) 0.033(7) 0.002(5) 0.009(5) 0.008(5)
C6 0.041(8) 0.028(7) 0.046(8) 0.015(6) 0.009(6) 0.024(6)
C7 0.051(9) 0.040(8) 0.035(8) 0.002(6) -0.005(7) 0.023(7)
C8 0.055(9) 0.026(7) 0.028(7) -0.002(5) 0.004(6) 0.020(6)
C9 0.050(9) 0.035(8) 0.048(9) 0.006(6) 0.013(7) 0.016(7)
C10 0.068(11) 0.068(11) 0.028(8) -0.008(7) 0.003(8) 0.027(9)
C11 0.037(8) 0.036(7) 0.028(7) 0.007(6) 0.011(6) 0.011(6)
C12 0.051(9) 0.034(7) 0.045(9) 0.007(6) 0.023(7) 0.011(7)
C13 0.067(11) 0.057(10) 0.042(9) 0.013(8) 0.012(8) 0.030(9)
C14 0.054(10) 0.060(10) 0.042(9) 0.013(7) 0.025(8) 0.024(8)
C15 0.086(13) 0.044(9) 0.050(10) -0.003(8) 0.023(9) 0.022(9)
C16 0.068(11) 0.045(9) 0.047(9) 0.011(7) 0.014(8) 0.026(8)
C17 0.035(7) 0.033(7) 0.028(7) 0.001(5) 0.011(6) 0.008(6)
C18 0.028(7) 0.037(7) 0.030(7) 0.007(6) 0.006(5) 0.011(6)
C19 0.035(7) 0.030(7) 0.037(7) 0.004(6) 0.015(6) 0.009(6)
C20 0.043(8) 0.044(8) 0.035(8) -0.001(6) 0.012(6) 0.014(7)
C21 0.060(9) 0.037(8) 0.031(7) 0.009(6) 0.021(7) 0.022(7)
C22 0.030(7) 0.048(8) 0.034(7) 0.010(6) 0.010(6) 0.019(6)
C23 0.048(8) 0.054(9) 0.022(6) 0.008(6) 0.015(6) 0.028(7)
C24 0.031(8) 0.051(9) 0.046(9) -0.002(7) 0.018(7) 0.011(7)
C25 0.021(7) 0.064(10) 0.045(9) 0.004(7) 0.007(6) 0.011(7)
C26 0.035(7) 0.040(7) 0.030(7) 0.007(6) 0.006(6) 0.017(6)
O8 0.05(2) 0.05(2) 0.05(2) 0.006(19) 0.01(2) 0.02(2)
O9 0.05(3) 0.05(3) 0.05(3) 0.01(2) 0.01(2) 0.02(2)

loop_
_atom_type_symbol
_atom_type_description
_atom_type_scat_dispersion_real
_atom_type_scat_dispersion_imag
_atom_type_scat_source
C C 0.0033 0.0016 'International Tables Vol C Tables 4.2.6.8 and 6.1.1.4'
H H 0.0000 0.0000 'International Tables Vol C Tables 4.2.6.8 and 6.1.1.4'
N N 0.0061 0.0033 'International Tables Vol C Tables 4.2.6.8 and 6.1.1.4'
O O 0.0106 0.0060 'International Tables Vol C Tables 4.2.6.8 and 6.1.1.4'
Co Co 0.3494 0.9721 'International Tables Vol C Tables 4.2.6.8 and 6.1.1.4'

loop_
_geom_angle_atom_site_label_1
_geom_angle_atom_site_label_2
_geom_angle_atom_site_label_3
_geom_angle
_geom_angle_site_symmetry_1
_geom_angle_site_symmetry_3
O3 Co1 O7 95.3(3) 1_545 .
O3 Co1 O2 104.0(3) 1_545 .
O7 Co1 O2 160.6(3) . .
O3 Co1 N2 89.3(4) 1_545 .
O7 Co1 N2 90.5(4) . .
O2 Co1 N2 92.5(4) . .
O3 Co1 N4 84.6(4) 1_545 2_755
O7 Co1 N4 91.0(4) . 2_755
O2 Co1 N4 88.1(4) . 2_755
N2 Co1 N4 173.8(4) . 2_755
O3 Co1 O1 164.0(3) 1_545 .
O7 Co1 O1 100.6(3) . .
O2 Co1 O1 60.1(3) . .
N2 Co1 O1 92.0(4) . .
N4 Co1 O1 93.6(4) 2_755 .
O5' N1 O5 31(8) . .
O5' N1 O6 121(8) . .
O5 N1 O6 122(2) . .
O5' N1 O6' 127(9) . .
O5 N1 O6' 112(5) . .
O6 N1 O6' 27(5) . .
O5' N1 C7 113(7) . .
O5 N1 C7 122(2) . .
O6 N1 C7 116.6(18) . .
O6' N1 C7 120(5) . .
C17 N2 C21 117.8(12) . .
C17 N2 Co1 121.2(9) . .
C21 N2 Co1 121.0(9) . .
C18 N3 C9 124.3(12) . .
C18 N3 H3 117.8 . .
C9 N3 H3 117.8 . .
C22 N4 C26 118.2(11) . .
C22 N4 Co1 120.5(9) . 2_755
C26 N4 Co1 120.5(9) . 2_755
C23 N5 C10 121.8(13) . .
C23 N5 H5 119.1 . .
C10 N5 H5 119.1 . .
C1 O1 Co1 88.3(7) . .
C1 O2 Co1 90.5(7) . .
C2 O3 Co1 126.1(8) . 1_565
Co1 O7 H7B 111.8 . .
Co1 O7 H7C 111.7 . .
H7B O7 H7C 109.6 . .
O1 C1 O2 121.1(10) . .
O1 C1 C3 121.1(10) . .
O2 C1 C3 117.7(11) . .
O4 C2 O3 127.7(11) . .
O4 C2 C5 120.3(10) . .
O3 C2 C5 112.0(11) . .
C4 C3 C8 120.5(11) . .
C4 C3 C1 119.5(11) . .
C8 C3 C1 120.0(11) . .
C3 C4 C5 119.7(11) . .
C3 C4 O8 86.5(14) . 1_655
C5 C4 O8 136.8(16) . 1_655
C3 C4 H4 120.2 . .
C5 C4 H4 120.2 . .
O8 C4 H4 48.3 1_655 .
C6 C5 C4 120.9(11) . .
C6 C5 C2 121.9(11) . .
C4 C5 C2 117.2(11) . .
C5 C6 C7 117.5(11) . .
C5 C6 H6 121.2 . .
C7 C6 H6 121.2 . .
C8 C7 C6 124.4(13) . .
C8 C7 N1 117.5(12) . .
C6 C7 N1 118.1(12) . .
C7 C8 C3 117.0(12) . .
C7 C8 H8 121.5 . .
C3 C8 H8 121.5 . .
N3 C9 C11 114.5(12) . .
N3 C9 H9A 108.6 . .
C11 C9 H9A 108.6 . .
N3 C9 H9B 108.6 . .
C11 C9 H9B 108.6 . .
H9A C9 H9B 107.6 . .
C14 C10 N5 110.5(14) . .
C14 C10 H10A 109.5 . .
N5 C10 H10A 109.5 . .
C14 C10 H10B 109.5 . .
N5 C10 H10B 109.5 . .
H10A C10 H10B 108.1 . .
C12 C11 C16 116.5(13) . .
C12 C11 C9 124.9(13) . .
C16 C11 C9 118.5(12) . .
C11 C12 C13 123.2(14) . .
C11 C12 H12 118.4 . .
C13 C12 H12 118.4 . .
C12 C13 C14 120.1(15) . .
C12 C13 H13 120.0 . .
C14 C13 H13 120.0 . .
C15 C14 C13 116.4(15) . .
C15 C14 C10 123.3(15) . .
C13 C14 C10 120.3(15) . .
C16 C15 C14 120.2(15) . .
C16 C15 H15 119.9 . .
C14 C15 H15 119.9 . .
C15 C16 C11 123.5(15) . .
C15 C16 H16 118.3 . .
C11 C16 H16 118.3 . .
N2 C17 C18 124.0(12) . .
N2 C17 H17 118.0 . .
C18 C17 H17 118.0 . .
N3 C18 C19 119.2(12) . .
N3 C18 C17 122.4(12) . .
C19 C18 C17 118.4(12) . .
C18 C19 C20 118.6(12) . .
C18 C19 H19 120.7 . .
C20 C19 H19 120.7 . .
C21 C20 C19 118.4(13) . .
C21 C20 H20 120.8 . .
C19 C20 H20 120.8 . .
N2 C21 C20 122.8(14) . .
N2 C21 H21 118.6 . .
C20 C21 H21 118.6 . .
N4 C22 C23 125.6(12) . .
N4 C22 H22 117.2 . .
C23 C22 H22 117.2 . .
N5 C23 C24 123.7(13) . .
N5 C23 C22 121.5(13) . .
C24 C23 C22 114.8(12) . .
C25 C24 C23 120.4(13) . .
C25 C24 H24 119.8 . .
C23 C24 H24 119.8 . .
C24 C25 C26 120.0(13) . .
C24 C25 H25 120.0 . .
C26 C25 H25 120.0 . .
N4 C26 C25 120.9(12) . .
N4 C26 H26 119.6 . .
C25 C26 H26 119.6 . .

loop_
_geom_bond_atom_site_label_1
_geom_bond_atom_site_label_2
_geom_bond_distance
_geom_bond_site_symmetry_2
Co1 O3 2.062(8) 1_545
Co1 O7 2.140(9) .
Co1 O2 2.160(9) .
Co1 N2 2.185(11) .
Co1 N4 2.190(11) 2_755
Co1 O1 2.230(8) .
N1 O5' 1.20(17) .
N1 O5 1.24(5) .
N1 O6 1.24(3) .
N1 O6' 1.39(10) .
N1 C7 1.498(19) .
N2 C17 1.341(16) .
N2 C21 1.381(17) .
N3 C18 1.391(17) .
N3 C9 1.482(18) .
N3 H3 0.8600 .
N4 C22 1.310(17) .
N4 C26 1.372(17) .
N4 Co1 2.190(11) 2_755
N5 C23 1.391(18) .
N5 C10 1.49(2) .
N5 H5 0.8600 .
O1 C1 1.245(15) .
O2 C1 1.280(14) .
O3 C2 1.306(14) .
O3 Co1 2.062(8) 1_565
O4 C2 1.242(16) .
O7 H7B 0.8499 .
O7 H7C 0.8500 .
C1 C3 1.547(16) .
C2 C5 1.560(16) .
C3 C4 1.400(17) .
C3 C8 1.421(18) .
C4 C5 1.434(17) .
C4 O8 1.91(4) 1_655
C4 H4 0.9300 .
C5 C6 1.378(18) .
C6 C7 1.409(19) .
C6 H6 0.9300 .
C7 C8 1.391(19) .
C8 H8 0.9300 .
C9 C11 1.540(19) .
C9 H9A 0.9700 .
C9 H9B 0.9700 .
C10 C14 1.48(2) .
C10 H10A 0.9700 .
C10 H10B 0.9700 .
C11 C12 1.37(2) .
C11 C16 1.40(2) .
C12 C13 1.39(2) .
C12 H12 0.9300 .
C13 C14 1.44(2) .
C13 H13 0.9300 .
C14 C15 1.42(2) .
C15 C16 1.37(2) .
C15 H15 0.9300 .
C16 H16 0.9300 .
C17 C18 1.405(18) .
C17 H17 0.9300 .
C18 C19 1.397(18) .
C19 C20 1.444(19) .
C19 H19 0.9300 .
C20 C21 1.38(2) .
C20 H20 0.9300 .
C21 H21 0.9300 .
C22 C23 1.418(18) .
C22 H22 0.9300 .
C23 C24 1.42(2) .
C24 C25 1.37(2) .
C24 H24 0.9300 .
C25 C26 1.393(19) .
C25 H25 0.9300 .
C26 H26 0.9300 .
O8 C4 1.91(4) 1_455
